data_1542335
loop_
_publ_author_name
'Lewis, J. E. M.'
'Bordoli, R. J.'
'Denis, M.'
'Fletcher, C. J.'
'Galli, M.'
'Neal, E. A.'
'Rochette, E. M.'
'Goldup, S. M.'

_publ_section_title
;
 High yielding synthesis of 2,2&#x2032;-bipyridine macrocycles, versatile
 intermediates in the synthesis of rotaxanes
;
_journal_issue 5
_journal_name_full 'Chem. Sci.'
_journal_page_first 3154
_journal_paper_doi 10.1039/C6SC00011H
_journal_volume 7
_journal_year 2016
_chemical_formula_sum 'C33 H34.5 Cl2.5 Cu F6 N3 O4 P'
_chemical_formula_weight 834.27
_space_group_crystal_system monoclinic
_space_group_IT_number 14
_space_group_name_Hall '-P 2ybc'
_space_group_name_H-M_alt 'P 1 21/c 1'
_symmetry_space_group_name_Hall '-P 2ybc'
_symmetry_space_group_name_H-M 'P 1 21/c 1'
_atom_sites_solution_hydrogens geom
_audit_creation_method SHELXL-2014/7
_audit_update_record
;
2015-12-15 deposited with the CCDC.
2016-01-27 downloaded from the CCDC.
;
_cell_angle_alpha 90
_cell_angle_beta 101.456(3)
_cell_angle_gamma 90
_cell_formula_units_Z 8
_cell_length_a 14.590(3)
_cell_length_b 17.504(4)
_cell_length_c 28.499(6)
_cell_measurement_reflns_used 14477
_cell_measurement_temperature 293(2)
_cell_measurement_theta_max 27.6
_cell_measurement_theta_min 2.2
_cell_volume 7133(3)
_computing_structure_refinement 'SHELXL-2014/7 (Sheldrick, 2014)'
_diffrn_ambient_temperature 293(2)
_diffrn_measured_fraction_theta_full 0.999
_diffrn_measured_fraction_theta_max 0.996
_diffrn_measurement_device_type 'Rigaku Saturn724+ (2x2 bin mode)'
_diffrn_radiation_type MoK\a
_diffrn_radiation_wavelength 0.71073
_diffrn_reflns_av_R_equivalents 0.0795
_diffrn_reflns_av_unetI/netI 0.0665
_diffrn_reflns_Laue_measured_fraction_full 0.999
_diffrn_reflns_Laue_measured_fraction_max 0.996
_diffrn_reflns_limit_h_max 18
_diffrn_reflns_limit_h_min -18
_diffrn_reflns_limit_k_max 22
_diffrn_reflns_limit_k_min -22
_diffrn_reflns_limit_l_max 35
_diffrn_reflns_limit_l_min -37
_diffrn_reflns_number 70413
_diffrn_reflns_point_group_measured_fraction_full 0.999
_diffrn_reflns_point_group_measured_fraction_max 0.996
_diffrn_reflns_theta_full 25.242
_diffrn_reflns_theta_max 27.566
_diffrn_reflns_theta_min 2.232
_exptl_absorpt_coefficient_mu 0.918
_exptl_absorpt_correction_T_max 1.000
_exptl_absorpt_correction_T_min 0.412
_exptl_absorpt_correction_type multi-scan
_exptl_absorpt_process_details 'CrystalClear-SM Expert 2.1 b29 (Rigaku, 2013)'
_exptl_crystal_colour yellow
_exptl_crystal_density_diffrn 1.554
_exptl_crystal_description block
_exptl_crystal_F_000 3408
_exptl_crystal_size_max 0.069
_exptl_crystal_size_mid 0.054
_exptl_crystal_size_min 0.024
_refine_diff_density_max 2.927
_refine_diff_density_min -1.731
_refine_diff_density_rms 0.154
_refine_ls_extinction_method none
_refine_ls_goodness_of_fit_ref 1.267
_refine_ls_hydrogen_treatment constr
_refine_ls_matrix_type full
_refine_ls_number_parameters 957
_refine_ls_number_reflns 16433
_refine_ls_number_restraints 3
_refine_ls_restrained_S_all 1.268
_refine_ls_R_factor_all 0.1628
_refine_ls_R_factor_gt 0.1095
_refine_ls_shift/su_max 0.047
_refine_ls_shift/su_mean 0.002
_refine_ls_structure_factor_coef Fsqd
_refine_ls_weighting_details 'w=1/[\s^2^(Fo^2^)+(0.2000P)^2^] where P=(Fo^2^+2Fc^2^)/3'
_refine_ls_weighting_scheme calc
_refine_ls_wR_factor_gt 0.3244
_refine_ls_wR_factor_ref 0.3630
_reflns_Friedel_coverage 0.000
_reflns_number_gt 9992
_reflns_number_total 16433
_reflns_threshold_expression 'I > 2\s(I)'
_cod_data_source_file c6sc00011h2.cif
_cod_data_source_block shelx
_cod_depositor_comments
;
Adding full bibliography for 1542335--1542337.cif.

2019-07-14
Z value and formula fixed to values more according to usual
chemical conventions.                 miguel
;
_cod_original_formula_sum 'C66 H69 Cl5 Cu2 F12 N6 O8 P2'
_cod_original_formula_weight 1668.54
_cod_original_formula_units_Z 4
_cod_database_code 1542335
_shelx_shelxl_version_number 2014/7
_shelx_space_group_comment
;
The symmetry employed for this shelxl refinement is uniquely defined
by the following loop, which should always be used as a source of
symmetry information in preference to the above space-group names.
They are only intended as comments.
;

loop_
_space_group_symop_operation_xyz
'x, y, z'
'-x, y+1/2, -z+1/2'
'-x, -y, -z'
'x, -y-1/2, z-1/2'

loop_
_atom_site_label
_atom_site_type_symbol
_atom_site_fract_x
_atom_site_fract_y
_atom_site_fract_z
_atom_site_U_iso_or_equiv
_atom_site_adp_type
_atom_site_occupancy
_atom_site_site_symmetry_order
_atom_site_calc_flag
_atom_site_refinement_flags_posn
_atom_site_refinement_flags_adp
_atom_site_refinement_flags_occupancy
_atom_site_disorder_assembly
_atom_site_disorder_group
C1 C 0.6711(4) 0.2835(4) 0.1634(2) 0.0379(14) Uani 1 1 d . . . . .
C2 C 0.6203(6) 0.2251(5) 0.1801(3) 0.057(2) Uani 1 1 d . . . . .
H2 H 0.6007 0.1827 0.1611 0.069 Uiso 1 1 calc R U . . .
C3 C 0.5998(6) 0.2312(5) 0.2247(3) 0.060(2) Uani 1 1 d . . . . .
H3 H 0.5664 0.1923 0.2359 0.072 Uiso 1 1 calc R U . . .
C4 C 0.6266(5) 0.2917(5) 0.2522(3) 0.0531(19) Uani 1 1 d . . . . .
H4 H 0.6112 0.2961 0.2822 0.064 Uiso 1 1 calc R U . . .
C5 C 0.6791(4) 0.3490(4) 0.2348(2) 0.0388(14) Uani 1 1 d . . . . .
C6 C 0.6980(5) 0.4201(5) 0.3075(2) 0.0466(17) Uani 1 1 d . . . . .
H6A H 0.7248 0.3765 0.3263 0.056 Uiso 1 1 calc R U . . .
H6B H 0.6318 0.4224 0.3080 0.056 Uiso 1 1 calc R U . . .
C7 C 0.7456(5) 0.4923(5) 0.3276(3) 0.0505(18) Uani 1 1 d . . . . .
H7A H 0.7179 0.5353 0.3084 0.061 Uiso 1 1 calc R U . . .
H7B H 0.7354 0.4997 0.3599 0.061 Uiso 1 1 calc R U . . .
C8 C 0.8479(5) 0.4905(4) 0.3285(2) 0.0436(16) Uani 1 1 d . . . . .
C9 C 0.8861(5) 0.5229(5) 0.2910(3) 0.057(2) Uani 1 1 d . . . . .
H9 H 0.8467 0.5476 0.2659 0.069 Uiso 1 1 calc R U . . .
C10 C 0.9787(6) 0.5187(7) 0.2910(3) 0.079(3) Uani 1 1 d . . . . .
H10 H 1.0029 0.5399 0.2661 0.094 Uiso 1 1 calc R U . . .
C11 C 1.0381(6) 0.4815(7) 0.3296(3) 0.075(3) Uani 1 1 d . . . . .
C12 C 1.0027(6) 0.4477(5) 0.3645(3) 0.060(2) Uani 1 1 d . . . . .
H12 H 1.0417 0.4208 0.3887 0.072 Uiso 1 1 calc R U . . .
C13 C 0.9097(6) 0.4532(5) 0.3641(3) 0.0540(19) Uani 1 1 d . . . . .
H13 H 0.8865 0.4309 0.3890 0.065 Uiso 1 1 calc R U . . .
C14 C 1.1699(7) 0.4964(14) 0.2934(4) 0.162(10) Uani 1 1 d D . . . .
H14A H 1.1743 0.5516 0.2913 0.195 Uiso 1 1 calc R U . . .
H14B H 1.1341 0.4767 0.2635 0.195 Uiso 1 1 calc R U . . .
C15 C 1.2700(8) 0.4579(15) 0.3066(5) 0.181(10) Uani 1 1 d D . . . .
H15A H 1.3037 0.4788 0.3366 0.218 Uiso 1 1 calc R U . . .
H15B H 1.2628 0.4034 0.3108 0.218 Uiso 1 1 calc R U . . .
C16 C 1.3230(9) 0.4706(15) 0.2701(5) 0.179(10) Uani 1 1 d D . . . .
H16A H 1.3835 0.4463 0.2800 0.215 Uiso 1 1 calc R U . . .
H16B H 1.3339 0.5251 0.2681 0.215 Uiso 1 1 calc R U . . .
C17 C 1.2800(11) 0.4422(13) 0.2204(5) 0.157(8) Uani 1 1 d D . . . .
H17A H 1.3286 0.4347 0.2020 0.189 Uiso 1 1 calc R U . . .
H17B H 1.2494 0.3935 0.2226 0.189 Uiso 1 1 calc R U . . .
C18 C 1.1558(6) 0.4728(6) 0.1577(3) 0.056(2) Uani 1 1 d . . . . .
C25 C 0.8821(6) 0.4066(10) 0.0233(3) 0.110(6) Uani 0.5 1 d . . P A 1
H25A H 0.9108 0.3569 0.0219 0.132 Uiso 0.5 1 calc R U P A 1
H25B H 0.8375 0.4134 -0.0065 0.132 Uiso 0.5 1 calc R U P A 1
C23 C 1.0880(6) 0.5288(6) 0.1410(3) 0.064(2) Uani 0.5 1 d . . P A 1
C24 C 0.9449(9) 0.4561(11) 0.0246(5) 0.048(4) Uani 0.5 1 d . . P A 1
H24 H 0.9458 0.4869 -0.0018 0.058 Uiso 0.5 1 calc R U P A 1
H24A H 0.9142 0.5051 0.0179 0.058 Uiso 0.5 1 calc R U P A 1
H24B H 0.9767 0.4453 -0.0014 0.058 Uiso 0.5 1 calc R U P A 1
C21 C 1.0205(10) 0.4653(13) 0.0705(6) 0.041(4) Uani 0.5 1 d . . P A 1
C19 C 1.152(2) 0.4142(15) 0.1274(10) 0.052(6) Uani 0.5 1 d . . P A 1
H19 H 1.1974 0.3763 0.1345 0.063 Uiso 0.5 1 calc R U P A 1
C20 C 1.0828(19) 0.4066(12) 0.0847(7) 0.050(4) Uani 0.5 1 d . . P A 1
H20 H 1.0796 0.3622 0.0666 0.060 Uiso 0.5 1 calc R U P A 1
C22 C 1.0224(17) 0.5287(15) 0.0989(12) 0.057(7) Uani 0.5 1 d . . P A 1
H22 H 0.9816 0.5694 0.0902 0.068 Uiso 0.5 1 calc R U P A 1
C85 C 0.8821(6) 0.4066(10) 0.0233(3) 0.110(6) Uani 0.5 1 d . . P A 2
H85A H 0.8542 0.3712 -0.0016 0.132 Uiso 0.5 1 calc R U P A 2
H85B H 0.8779 0.4575 0.0095 0.132 Uiso 0.5 1 calc R U P A 2
C83 C 1.0880(6) 0.5288(6) 0.1410(3) 0.064(2) Uani 0.5 1 d . . P A 2
C84 C 0.9718(12) 0.3886(12) 0.0384(6) 0.064(5) Uani 0.5 1 d . . P A 2
H84 H 0.9976 0.3537 0.0202 0.077 Uiso 0.5 1 calc R U P A 2
H84A H 1.0024 0.4000 0.0120 0.077 Uiso 0.5 1 calc R U P A 2
H84B H 0.9736 0.3335 0.0420 0.077 Uiso 0.5 1 calc R U P A 2
C81 C 1.0326(15) 0.4186(16) 0.0808(6) 0.047(4) Uani 0.5 1 d . . P A 2
C80 C 1.1102(17) 0.3720(15) 0.1045(9) 0.066(6) Uani 0.5 1 d . . P A 2
H80 H 1.1189 0.3240 0.0920 0.079 Uiso 0.5 1 calc R U P A 2
C79 C 1.170(2) 0.396(2) 0.1436(10) 0.075(10) Uani 0.5 1 d . . P A 2
H79 H 1.2163 0.3643 0.1604 0.090 Uiso 0.5 1 calc R U P A 2
C82 C 1.028(2) 0.490(2) 0.1009(10) 0.076(10) Uani 0.5 1 d . . P A 2
H82 H 0.9764 0.5187 0.0862 0.091 Uiso 0.5 1 calc R U P A 2
C26 C 0.7756(5) 0.3463(5) 0.0649(3) 0.0482(18) Uani 1 1 d . . . . .
C27 C 0.7420(7) 0.2923(6) 0.0290(3) 0.064(3) Uani 1 1 d . . . . .
H27 H 0.7599 0.2952 -0.0005 0.077 Uiso 1 1 calc R U . . .
C28 C 0.6848(7) 0.2371(5) 0.0372(3) 0.068(3) Uani 1 1 d . . . . .
H28 H 0.6611 0.2024 0.0132 0.082 Uiso 1 1 calc R U . . .
C29 C 0.6602(6) 0.2311(5) 0.0817(3) 0.058(2) Uani 1 1 d . . . . .
H29 H 0.6214 0.1919 0.0881 0.069 Uiso 1 1 calc R U . . .
C30 C 0.6950(5) 0.2847(4) 0.1161(3) 0.0441(16) Uani 1 1 d . . . . .
C31 C 0.8494(4) 0.5807(4) 0.1747(2) 0.0409(15) Uani 1 1 d . . . . .
C32 C 0.8859(6) 0.6573(5) 0.1861(3) 0.056(2) Uani 1 1 d . . . . .
H32A H 0.9161 0.6595 0.2193 0.084 Uiso 1 1 calc R U . . .
H32B H 0.8355 0.6934 0.1801 0.084 Uiso 1 1 calc R U . . .
H32C H 0.9304 0.6693 0.1665 0.084 Uiso 1 1 calc R U . . .
C41 C 0.5688(5) 0.4640(4) 1.0741(3) 0.059(2) Uani 1 1 d . . . . .
C42 C 0.5731(6) 0.5019(5) 1.1171(3) 0.060(2) Uani 1 1 d . . . . .
H42 H 0.6056 0.5477 1.1231 0.072 Uiso 1 1 calc R U . . .
C43 C 0.5288(6) 0.4708(5) 1.1507(3) 0.068(3) Uani 1 1 d . . . . .
H43 H 0.5333 0.4950 1.1802 0.082 Uiso 1 1 calc R U . . .
C44 C 0.4768(6) 0.4033(6) 1.1416(3) 0.064(2) Uani 1 1 d . . . . .
H44 H 0.4449 0.3827 1.1638 0.077 Uiso 1 1 calc R U . . .
C45 C 0.4755(5) 0.3686(5) 1.0973(3) 0.055(2) Uani 1 1 d . . . . .
C46 C 0.3739(6) 0.2675(6) 1.1132(3) 0.064(2) Uani 1 1 d . . . . .
H46A H 0.3253 0.3021 1.1189 0.077 Uiso 1 1 calc R U . . .
H46B H 0.4137 0.2551 1.1437 0.077 Uiso 1 1 calc R U . . .
C47 C 0.3307(5) 0.1954(5) 1.0888(3) 0.056(2) Uani 1 1 d . . . . .
H47A H 0.2923 0.2088 1.0580 0.067 Uiso 1 1 calc R U . . .
H47B H 0.2902 0.1727 1.1082 0.067 Uiso 1 1 calc R U . . .
C48 C 0.4037(5) 0.1369(5) 1.0812(3) 0.0464(17) Uani 1 1 d . . . . .
C49 C 0.4434(5) 0.0852(5) 1.1162(3) 0.053(2) Uani 1 1 d . . . . .
H49 H 0.4204 0.0821 1.1443 0.063 Uiso 1 1 calc R U . . .
C50 C 0.5150(5) 0.0391(4) 1.1105(3) 0.0502(18) Uani 1 1 d . . . . .
H50 H 0.5405 0.0059 1.1351 0.060 Uiso 1 1 calc R U . . .
C51 C 0.5518(5) 0.0401(4) 1.0684(3) 0.0428(16) Uani 1 1 d . . . . .
C52 C 0.5098(5) 0.0910(4) 1.0319(3) 0.0455(16) Uani 1 1 d . . . . .
H52 H 0.5307 0.0929 1.0032 0.055 Uiso 1 1 calc R U . . .
C53 C 0.4375(5) 0.1380(4) 1.0391(3) 0.0483(17) Uani 1 1 d . . . . .
H53 H 0.4107 0.1713 1.0148 0.058 Uiso 1 1 calc R U . . .
C54 C 0.6813(5) 0.0144(4) 1.0306(3) 0.0487(17) Uani 1 1 d . . . . .
H54A H 0.6846 0.0693 1.0267 0.058 Uiso 1 1 calc R U . . .
H54B H 0.6523 -0.0077 1.0001 0.058 Uiso 1 1 calc R U . . .
C55 C 0.7777(6) -0.0178(6) 1.0470(3) 0.065(2) Uani 1 1 d . . . . .
H55A H 0.7723 -0.0705 1.0567 0.078 Uiso 1 1 calc R U . . .
H55B H 0.8090 0.0105 1.0749 0.078 Uiso 1 1 calc R U . . .
C56 C 0.8378(7) -0.0154(6) 1.0095(4) 0.072(3) Uani 1 1 d . . . . .
H56A H 0.8130 -0.0515 0.9844 0.086 Uiso 1 1 calc R U . . .
H56B H 0.9005 -0.0319 1.0240 0.086 Uiso 1 1 calc R U . . .
C57 C 0.8438(5) 0.0627(5) 0.9871(3) 0.058(2) Uani 1 1 d . . . . .
H57A H 0.8536 0.1019 1.0117 0.069 Uiso 1 1 calc R U . . .
H57B H 0.8956 0.0642 0.9704 0.069 Uiso 1 1 calc R U . . .
C58 C 0.7424(5) 0.1441(4) 0.9325(2) 0.0391(15) Uani 1 1 d . . . . .
C59 C 0.8114(5) 0.1981(4) 0.9284(2) 0.0413(15) Uani 1 1 d . . . . .
H59 H 0.8737 0.1888 0.9422 0.050 Uiso 1 1 calc R U . . .
C60 C 0.7866(4) 0.2641(4) 0.9039(2) 0.0413(15) Uani 1 1 d . . . . .
H60 H 0.8330 0.2992 0.9011 0.050 Uiso 1 1 calc R U . . .
C61 C 0.6947(5) 0.2808(5) 0.8829(2) 0.0444(16) Uani 1 1 d . . . . .
C62 C 0.6266(4) 0.2284(4) 0.8872(2) 0.0422(16) Uani 1 1 d . . . . .
H62 H 0.5644 0.2387 0.8736 0.051 Uiso 1 1 calc R U . . .
C63 C 0.6495(4) 0.1604(4) 0.9114(2) 0.0394(14) Uani 1 1 d . . . . .
H63 H 0.6028 0.1252 0.9136 0.047 Uiso 1 1 calc R U . . .
C64 C 0.6684(5) 0.3547(5) 0.8571(3) 0.054(2) Uani 1 1 d . . . . .
H64A H 0.6024 0.3536 0.8426 0.065 Uiso 1 1 calc R U . . .
H64B H 0.7032 0.3598 0.8316 0.065 Uiso 1 1 calc R U . . .
C65 C 0.6878(5) 0.4228(5) 0.8897(3) 0.056(2) Uani 1 1 d . . . . .
H65A H 0.7541 0.4262 0.9032 0.067 Uiso 1 1 calc R U . . .
H65B H 0.6687 0.4694 0.8720 0.067 Uiso 1 1 calc R U . . .
C66 C 0.6500(5) 0.4631(4) 0.9627(3) 0.0503(18) Uani 1 1 d . . . . .
C67 C 0.7041(5) 0.5296(5) 0.9645(4) 0.060(2) Uani 1 1 d . . . . .
H67 H 0.7327 0.5420 0.9391 0.072 Uiso 1 1 calc R U . . .
C68 C 0.7144(6) 0.5751(5) 1.0026(4) 0.066(2) Uani 1 1 d . . . . .
H68 H 0.7502 0.6193 1.0038 0.079 Uiso 1 1 calc R U . . .
C69 C 0.6722(6) 0.5569(4) 1.0406(3) 0.061(2) Uani 1 1 d . . . . .
H69 H 0.6802 0.5878 1.0676 0.073 Uiso 1 1 calc R U . . .
C70 C 0.6167(5) 0.4903(4) 1.0373(3) 0.0484(18) Uani 1 1 d . . . . .
C71 C 0.4154(4) 0.2415(3) 0.9291(2) 0.0356(14) Uani 1 1 d . . . . .
C72 C 0.3647(5) 0.1875(4) 0.8956(2) 0.0409(15) Uani 1 1 d . . . . .
H72A H 0.3852 0.1914 0.8657 0.061 Uiso 1 1 calc R U . . .
H72B H 0.2990 0.1985 0.8907 0.061 Uiso 1 1 calc R U . . .
H72C H 0.3761 0.1368 0.9081 0.061 Uiso 1 1 calc R U . . .
C95 C 0.9282(9) 0.3092(10) 0.2739(6) 0.137(7) Uani 1 1 d . . . . .
H95A H 0.9809 0.3073 0.3007 0.165 Uiso 1 1 calc R U . . .
H95B H 0.8877 0.3504 0.2800 0.165 Uiso 1 1 calc R U . . .
C97 C 1.0285(7) 0.1568(6) 0.1209(4) 0.073(3) Uani 1 1 d . . . . .
H97 H 1.0336 0.1023 0.1288 0.088 Uiso 1 1 calc R U . . .
N1 N 0.7007(3) 0.3451(3) 0.19147(19) 0.0337(11) Uani 1 1 d . . . . .
N2 N 0.7506(4) 0.3425(3) 0.10730(19) 0.0384(12) Uani 1 1 d . . . . .
N31 N 0.8213(4) 0.5213(4) 0.1679(2) 0.0418(13) Uani 1 1 d . . . . .
N41 N 0.5189(4) 0.3973(3) 1.0647(2) 0.0428(13) Uani 1 1 d . . . . .
N42 N 0.6066(4) 0.4458(3) 0.9984(2) 0.0460(15) Uani 1 1 d . . . . .
N71 N 0.4563(4) 0.2839(3) 0.9556(2) 0.0381(12) Uani 1 1 d . . . . .
O1 O 0.7117(3) 0.4128(3) 0.25852(16) 0.0397(10) Uani 1 1 d . . . . .
O2 O 1.1316(5) 0.4744(7) 0.3319(3) 0.121(4) Uani 1 1 d . . . . .
O3 O 1.2187(4) 0.4925(4) 0.1987(2) 0.0702(17) Uani 1 1 d . . . . .
O4 O 0.8298(4) 0.4046(5) 0.06182(19) 0.0715(19) Uani 1 1 d . . . . .
O41 O 0.4274(3) 0.3026(3) 1.08267(18) 0.0503(12) Uani 1 1 d . . . . .
O42 O 0.6263(4) -0.0035(3) 1.06660(19) 0.0527(13) Uani 1 1 d . . . . .
O43 O 0.7580(3) 0.0758(3) 0.95436(17) 0.0465(12) Uani 1 1 d . . . . .
O44 O 0.6359(3) 0.4132(3) 0.9269(2) 0.0471(12) Uani 1 1 d . . . . .
F1 F 0.7074(5) 0.6263(5) 0.2370(3) 0.127(3) Uani 1 1 d . . . . .
F2 F 0.7135(4) 0.7546(4) 0.2200(2) 0.0785(16) Uani 1 1 d . . . . .
F3 F 0.6287(6) 0.6700(4) 0.1696(2) 0.100(2) Uani 1 1 d . . . . .
F4 F 0.5539(5) 0.6308(4) 0.2293(3) 0.109(2) Uani 1 1 d . . . . .
F5 F 0.5591(4) 0.7531(4) 0.2076(2) 0.0792(16) Uani 1 1 d . . . . .
F6 F 0.6340(6) 0.7111(8) 0.2787(2) 0.164(5) Uani 1 1 d . . . . .
F7 F 0.8849(10) 0.7085(6) 0.0132(4) 0.184(6) Uani 1 1 d . . . . .
F8 F 0.9832(4) 0.7248(4) 0.0972(3) 0.102(2) Uani 1 1 d . . . . .
F9 F 0.9423(4) 0.8195(3) 0.04423(19) 0.0672(13) Uani 1 1 d . . . . .
F10 F 0.8683(4) 0.7967(4) 0.1052(2) 0.0895(18) Uani 1 1 d . . . . .
F11 F 0.7928(6) 0.7790(7) 0.0320(3) 0.146(4) Uani 1 1 d . . . . .
F12 F 0.8373(6) 0.6771(5) 0.0783(2) 0.125(3) Uani 1 1 d . . . . .
P1 P 0.63511(16) 0.69202(14) 0.22570(9) 0.0608(6) Uani 1 1 d . . . . .
P2 P 0.8928(2) 0.74602(16) 0.06053(10) 0.0791(9) Uani 1 1 d . . . . .
Cu1 Cu 0.77377(5) 0.42210(5) 0.16008(3) 0.0384(2) Uani 1 1 d . . . . .
Cu2 Cu 0.51696(6) 0.35572(4) 0.99889(3) 0.0415(3) Uani 1 1 d . . . . .
Cl95 Cl 0.8697(2) 0.2277(2) 0.27197(16) 0.1256(15) Uani 1 1 d . . . . .
Cl96 Cl 0.9714(3) 0.3313(4) 0.2203(2) 0.186(3) Uani 1 1 d . . . . .
Cl97 Cl 1.0529(2) 0.1670(2) 0.06392(10) 0.0899(8) Uani 1 1 d . . . . .
Cl98 Cl 1.1186(3) 0.2042(2) 0.16184(15) 0.1212(13) Uani 1 1 d . . . . .
Cl99 Cl 0.9120(2) 0.1837(2) 0.12009(12) 0.1061(11) Uani 1 1 d . . . . .

loop_
_atom_site_aniso_label
_atom_site_aniso_U_11
_atom_site_aniso_U_22
_atom_site_aniso_U_33
_atom_site_aniso_U_23
_atom_site_aniso_U_13
_atom_site_aniso_U_12
C1 0.032(3) 0.039(3) 0.040(4) -0.013(3) 0.001(2) -0.001(2)
C2 0.058(4) 0.039(4) 0.067(5) -0.018(4) -0.005(4) -0.014(3)
C3 0.055(4) 0.058(5) 0.067(6) 0.008(4) 0.010(4) -0.022(4)
C4 0.043(4) 0.071(5) 0.045(4) 0.003(4) 0.007(3) -0.021(4)
C5 0.029(3) 0.046(4) 0.038(4) -0.001(3) 0.000(2) -0.007(3)
C6 0.056(4) 0.059(5) 0.028(3) -0.006(3) 0.014(3) -0.011(3)
C7 0.061(4) 0.061(5) 0.032(3) -0.008(3) 0.015(3) -0.002(4)
C8 0.059(4) 0.041(4) 0.029(3) 0.000(3) 0.004(3) -0.010(3)
C9 0.051(4) 0.076(6) 0.042(4) 0.018(4) 0.000(3) -0.012(4)
C10 0.049(4) 0.143(10) 0.041(5) 0.019(5) 0.002(3) -0.002(5)
C11 0.043(4) 0.134(9) 0.043(5) -0.017(5) -0.003(3) 0.007(5)
C12 0.066(5) 0.053(5) 0.051(5) 0.004(4) -0.013(4) -0.007(4)
C13 0.066(5) 0.047(4) 0.044(4) 0.009(4) -0.003(3) -0.019(4)
C14 0.048(6) 0.38(3) 0.058(7) -0.010(11) 0.005(5) 0.030(10)
C15 0.056(7) 0.38(3) 0.100(11) 0.069(15) -0.011(7) 0.037(12)
C16 0.062(7) 0.38(3) 0.088(10) 0.008(15) -0.011(7) 0.054(13)
C17 0.098(10) 0.26(2) 0.107(12) 0.000(14) -0.005(9) 0.075(13)
C18 0.051(4) 0.072(6) 0.048(4) -0.002(4) 0.021(3) -0.009(4)
C25 0.046(5) 0.253(18) 0.033(4) 0.019(7) 0.012(4) -0.001(7)
C23 0.070(5) 0.089(7) 0.035(4) 0.005(4) 0.016(4) 0.004(5)
C24 0.038(7) 0.085(12) 0.024(6) 0.009(7) 0.010(5) -0.001(7)
C21 0.031(6) 0.055(10) 0.040(10) 0.006(9) 0.016(6) 0.021(7)
C19 0.054(12) 0.052(12) 0.048(15) -0.007(12) 0.004(11) 0.017(9)
C20 0.060(12) 0.055(11) 0.036(10) -0.009(8) 0.014(9) 0.028(10)
C22 0.033(8) 0.083(17) 0.055(13) 0.014(14) 0.011(7) 0.004(10)
C85 0.046(5) 0.253(18) 0.033(4) 0.019(7) 0.012(4) -0.001(7)
C83 0.070(5) 0.089(7) 0.035(4) 0.005(4) 0.016(4) 0.004(5)
C84 0.072(11) 0.079(12) 0.048(9) 0.004(9) 0.030(8) 0.026(9)
C81 0.040(9) 0.073(15) 0.030(8) -0.007(9) 0.016(7) 0.017(10)
C80 0.073(13) 0.080(15) 0.049(11) 0.005(13) 0.027(10) 0.038(13)
C79 0.047(13) 0.13(3) 0.050(17) 0.009(15) 0.012(11) 0.014(14)
C82 0.069(13) 0.13(3) 0.025(11) -0.014(17) 0.011(8) 0.021(19)
C26 0.043(4) 0.066(5) 0.034(4) -0.005(3) 0.003(3) 0.021(3)
C27 0.079(6) 0.078(6) 0.028(4) -0.013(4) -0.006(4) 0.040(5)
C28 0.091(6) 0.050(5) 0.048(5) -0.026(4) -0.024(4) 0.019(5)
C29 0.064(5) 0.053(5) 0.045(4) -0.019(4) -0.016(4) 0.014(4)
C30 0.040(3) 0.042(4) 0.043(4) -0.013(3) -0.009(3) 0.005(3)
C31 0.035(3) 0.051(4) 0.036(3) 0.006(3) 0.006(3) -0.004(3)
C32 0.051(4) 0.046(4) 0.068(5) 0.002(4) 0.006(4) -0.010(3)
C41 0.052(4) 0.038(4) 0.071(5) -0.027(4) -0.028(4) 0.022(3)
C42 0.059(5) 0.054(5) 0.057(5) -0.015(4) -0.010(4) 0.012(4)
C43 0.062(5) 0.070(6) 0.058(5) -0.039(5) -0.025(4) 0.029(4)
C44 0.057(5) 0.074(6) 0.058(5) -0.015(5) 0.005(4) 0.021(4)
C45 0.050(4) 0.055(5) 0.049(4) -0.021(4) -0.015(3) 0.024(3)
C46 0.045(4) 0.089(7) 0.056(5) -0.014(5) 0.007(4) 0.013(4)
C47 0.042(4) 0.078(6) 0.048(4) 0.007(4) 0.009(3) -0.008(4)
C48 0.041(3) 0.056(4) 0.040(4) -0.003(3) 0.004(3) -0.015(3)
C49 0.041(4) 0.071(5) 0.045(4) 0.012(4) 0.008(3) -0.024(4)
C50 0.055(4) 0.047(4) 0.046(4) 0.014(3) 0.003(3) -0.019(3)
C51 0.051(4) 0.033(3) 0.041(4) 0.005(3) 0.000(3) -0.013(3)
C52 0.049(4) 0.050(4) 0.036(4) 0.006(3) 0.006(3) -0.010(3)
C53 0.050(4) 0.051(4) 0.039(4) 0.007(3) -0.001(3) -0.007(3)
C54 0.061(4) 0.041(4) 0.040(4) 0.003(3) 0.002(3) 0.000(3)
C55 0.065(5) 0.063(5) 0.064(5) 0.028(4) 0.006(4) 0.017(4)
C56 0.074(6) 0.066(6) 0.072(6) 0.016(5) 0.006(5) 0.030(5)
C57 0.049(4) 0.075(6) 0.049(4) 0.018(4) 0.008(3) 0.021(4)
C58 0.043(3) 0.051(4) 0.022(3) -0.004(3) 0.004(2) 0.013(3)
C59 0.040(3) 0.055(4) 0.027(3) -0.006(3) 0.002(2) 0.011(3)
C60 0.036(3) 0.054(4) 0.034(3) 0.000(3) 0.007(3) 0.003(3)
C61 0.042(3) 0.057(4) 0.034(3) 0.009(3) 0.008(3) 0.010(3)
C62 0.029(3) 0.058(4) 0.039(4) 0.009(3) 0.007(2) 0.008(3)
C63 0.035(3) 0.050(4) 0.033(3) 0.002(3) 0.007(2) 0.007(3)
C64 0.043(4) 0.070(5) 0.048(4) 0.025(4) 0.003(3) 0.003(3)
C65 0.038(3) 0.057(5) 0.073(6) 0.022(4) 0.010(3) 0.004(3)
C66 0.033(3) 0.049(4) 0.064(5) 0.011(4) -0.003(3) -0.001(3)
C67 0.043(4) 0.044(4) 0.084(6) 0.004(4) -0.006(4) -0.013(3)
C68 0.052(4) 0.045(4) 0.091(7) 0.006(5) -0.011(4) -0.011(4)
C69 0.060(5) 0.036(4) 0.069(6) -0.014(4) -0.027(4) 0.011(3)
C70 0.038(3) 0.032(4) 0.067(5) -0.003(3) -0.009(3) 0.004(3)
C71 0.037(3) 0.024(3) 0.047(4) 0.004(3) 0.011(3) -0.001(2)
C72 0.049(4) 0.035(3) 0.036(3) -0.009(3) 0.002(3) -0.009(3)
C95 0.095(9) 0.159(14) 0.131(12) -0.075(11) -0.042(8) 0.083(10)
C97 0.077(6) 0.069(6) 0.068(6) 0.009(5) 0.000(5) 0.013(5)
N1 0.028(2) 0.035(3) 0.036(3) -0.005(2) 0.0001(19) -0.0023(19)
N2 0.034(3) 0.047(3) 0.032(3) -0.012(2) 0.003(2) 0.008(2)
N31 0.042(3) 0.050(4) 0.035(3) -0.001(3) 0.011(2) -0.008(3)
N41 0.043(3) 0.043(3) 0.039(3) -0.015(3) 0.000(2) 0.008(2)
N42 0.035(3) 0.031(3) 0.062(4) -0.010(3) -0.013(3) 0.004(2)
N71 0.039(3) 0.030(3) 0.043(3) -0.002(2) 0.004(2) -0.003(2)
O1 0.045(2) 0.045(3) 0.031(2) -0.006(2) 0.0112(18) -0.003(2)
O2 0.044(3) 0.249(12) 0.065(5) -0.025(6) -0.001(3) 0.008(5)
O3 0.067(4) 0.092(5) 0.051(3) 0.006(3) 0.011(3) -0.005(3)
O4 0.055(3) 0.127(6) 0.035(3) -0.004(3) 0.014(2) -0.014(4)
O41 0.048(3) 0.058(3) 0.044(3) -0.006(2) 0.007(2) 0.008(2)
O42 0.063(3) 0.046(3) 0.048(3) 0.015(2) 0.008(2) 0.006(2)
O43 0.054(3) 0.048(3) 0.035(2) 0.006(2) 0.004(2) 0.013(2)
O44 0.039(2) 0.038(3) 0.061(3) -0.002(2) 0.005(2) -0.004(2)
F1 0.105(5) 0.148(7) 0.145(7) 0.069(6) 0.069(5) 0.066(5)
F2 0.059(3) 0.110(5) 0.068(3) 0.001(3) 0.016(3) 0.000(3)
F3 0.170(7) 0.076(4) 0.058(3) 0.002(3) 0.033(4) 0.005(4)
F4 0.105(5) 0.073(4) 0.168(7) 0.012(4) 0.072(5) 0.003(4)
F5 0.057(3) 0.094(4) 0.086(4) 0.014(3) 0.010(3) 0.017(3)
F6 0.116(6) 0.339(15) 0.041(3) 0.011(6) 0.024(3) 0.049(8)
F7 0.299(14) 0.152(8) 0.152(8) -0.073(7) 0.166(9) -0.130(9)
F8 0.057(3) 0.110(5) 0.143(6) 0.044(5) 0.029(4) -0.005(3)
F9 0.080(3) 0.054(3) 0.068(3) 0.000(2) 0.017(3) -0.022(2)
F10 0.088(4) 0.084(4) 0.101(5) 0.003(4) 0.030(3) 0.007(3)
F11 0.098(5) 0.214(10) 0.106(6) 0.034(6) -0.026(4) -0.066(6)
F12 0.161(7) 0.131(6) 0.070(4) -0.001(4) -0.006(4) -0.100(6)
P1 0.0589(12) 0.0665(14) 0.0605(13) 0.0196(11) 0.0206(10) 0.0200(10)
P2 0.0952(19) 0.0676(16) 0.0644(15) 0.0043(13) -0.0084(13) -0.0471(14)
Cu1 0.0379(4) 0.0431(5) 0.0334(4) -0.0070(3) 0.0053(3) -0.0065(3)
Cu2 0.0384(4) 0.0302(4) 0.0516(5) -0.0113(4) -0.0012(3) -0.0015(3)
Cl95 0.096(2) 0.102(2) 0.150(3) -0.021(2) -0.047(2) 0.0367(19)
Cl96 0.109(3) 0.240(6) 0.223(6) -0.130(5) 0.069(4) -0.016(3)
Cl97 0.0846(17) 0.116(2) 0.0707(16) -0.0141(16) 0.0189(13) -0.0158(16)
Cl98 0.123(3) 0.113(3) 0.114(3) -0.030(2) -0.009(2) 0.008(2)
Cl99 0.103(2) 0.122(3) 0.093(2) 0.0087(19) 0.0178(16) 0.066(2)

loop_
_atom_type_symbol
_atom_type_description
_atom_type_scat_dispersion_real
_atom_type_scat_dispersion_imag
_atom_type_scat_source
C C 0.0033 0.0016 'International Tables Vol C Tables 4.2.6.8 and 6.1.1.4'
H H 0.0000 0.0000 'International Tables Vol C Tables 4.2.6.8 and 6.1.1.4'
N N 0.0061 0.0033 'International Tables Vol C Tables 4.2.6.8 and 6.1.1.4'
O O 0.0106 0.0060 'International Tables Vol C Tables 4.2.6.8 and 6.1.1.4'
F F 0.0171 0.0103 'International Tables Vol C Tables 4.2.6.8 and 6.1.1.4'
P P 0.1023 0.0942 'International Tables Vol C Tables 4.2.6.8 and 6.1.1.4'
Cu Cu 0.3201 1.2651 'International Tables Vol C Tables 4.2.6.8 and 6.1.1.4'
Cl Cl 0.1484 0.1585 'International Tables Vol C Tables 4.2.6.8 and 6.1.1.4'

loop_
_geom_angle_atom_site_label_1
_geom_angle_atom_site_label_2
_geom_angle_atom_site_label_3
_geom_angle
N1 C1 C2 120.4(6)
N1 C1 C30 115.1(6)
C2 C1 C30 124.4(6)
C3 C2 C1 119.2(7)
C4 C3 C2 121.2(7)
C3 C4 C5 118.3(7)
N1 C5 O1 112.5(5)
N1 C5 C4 122.3(6)
O1 C5 C4 125.2(6)
O1 C6 C7 107.4(6)
C8 C7 C6 112.0(6)
C13 C8 C9 116.5(7)
C13 C8 C7 121.9(7)
C9 C8 C7 121.5(7)
C10 C9 C8 121.3(8)
C9 C10 C11 118.9(8)
O2 C11 C12 116.9(9)
O2 C11 C10 122.3(10)
C12 C11 C10 120.7(8)
C13 C12 C11 119.4(8)
C12 C13 C8 123.0(8)
O2 C14 C15 101.1(11)
C16 C15 C14 111.6(12)
C15 C16 C17 116.4(17)
O3 C17 C16 109.5(14)
C19 C18 O3 132.5(13)
C19 C18 C23 112.5(12)
O3 C18 C23 114.6(8)
O3 C18 C83 114.6(8)
O3 C18 C79 111.5(13)
C83 C18 C79 133.6(13)
C24 C25 O4 118.9(13)
C22 C23 C18 127.8(14)
C25 C24 C21 119.6(13)
C22 C21 C20 119.7(18)
C22 C21 C24 120.8(18)
C20 C21 C24 119.3(19)
C18 C19 C20 123.7(19)
C21 C20 C19 119.7(17)
C21 C22 C23 116.4(19)
C84 C85 O4 112.2(10)
C18 C83 C82 102.3(15)
C85 C84 C81 125.8(17)
C82 C81 C80 114(2)
C82 C81 C84 127(3)
C80 C81 C84 119(2)
C79 C80 C81 122(2)
C80 C79 C18 115(2)
C81 C82 C83 132(2)
O4 C26 N2 112.3(7)
O4 C26 C27 127.1(8)
N2 C26 C27 120.6(8)
C28 C27 C26 119.9(8)
C27 C28 C29 120.2(7)
C30 C29 C28 118.2(9)
N2 C30 C29 121.8(8)
N2 C30 C1 116.5(6)
C29 C30 C1 121.7(7)
N31 C31 C32 177.1(8)
N41 C41 C42 120.6(10)
N41 C41 C70 116.3(7)
C42 C41 C70 123.1(8)
C43 C42 C41 119.0(9)
C42 C43 C44 121.2(8)
C45 C44 C43 116.3(10)
N41 C45 O41 113.2(6)
N41 C45 C44 123.2(9)
O41 C45 C44 123.6(9)
O41 C46 C47 108.0(7)
C46 C47 C48 112.7(6)
C53 C48 C49 117.6(7)
C53 C48 C47 119.6(7)
C49 C48 C47 122.7(7)
C50 C49 C48 121.6(7)
C49 C50 C51 121.9(7)
O42 C51 C50 118.5(6)
O42 C51 C52 124.5(7)
C50 C51 C52 116.9(7)
C53 C52 C51 119.8(7)
C48 C53 C52 122.2(7)
O42 C54 C55 108.2(6)
C54 C55 C56 114.1(7)
C55 C56 C57 114.4(8)
O43 C57 C56 107.7(7)
O43 C58 C63 116.2(7)
O43 C58 C59 125.3(6)
C63 C58 C59 118.4(6)
C60 C59 C58 119.5(6)
C59 C60 C61 122.4(7)
C62 C61 C60 118.3(7)
C62 C61 C64 120.0(6)
C60 C61 C64 121.7(7)
C61 C62 C63 120.7(6)
C62 C63 C58 120.6(7)
C61 C64 C65 112.4(7)
O44 C65 C64 107.6(6)
N42 C66 O44 114.3(6)
N42 C66 C67 120.6(8)
O44 C66 C67 125.1(8)
C68 C67 C66 119.8(9)
C67 C68 C69 120.3(8)
C68 C69 C70 118.4(8)
N42 C70 C69 120.2(8)
N42 C70 C41 115.2(6)
C69 C70 C41 124.6(8)
N71 C71 C72 179.3(7)
Cl95 C95 Cl96 114.8(7)
Cl97 C97 Cl99 109.6(5)
Cl97 C97 Cl98 107.6(6)
Cl99 C97 Cl98 118.0(6)
C5 N1 C1 118.5(6)
C5 N1 Cu1 127.9(4)
C1 N1 Cu1 113.6(4)
C26 N2 C30 119.2(6)
C26 N2 Cu1 127.2(5)
C30 N2 Cu1 113.2(4)
C31 N31 Cu1 176.9(6)
C45 N41 C41 119.7(7)
C45 N41 Cu2 126.7(5)
C41 N41 Cu2 113.5(6)
C66 N42 C70 120.5(7)
C66 N42 Cu2 125.4(5)
C70 N42 Cu2 114.1(6)
C71 N71 Cu2 176.8(5)
C5 O1 C6 117.0(5)
C11 O2 C14 119.7(9)
C17 O3 C18 120.3(10)
C26 O4 C25 119.1(9)
C26 O4 C85 119.1(9)
C45 O41 C46 119.2(6)
C51 O42 C54 118.1(5)
C58 O43 C57 119.5(6)
C66 O44 C65 117.9(6)
F6 P1 F1 95.5(5)
F6 P1 F5 91.7(5)
F1 P1 F5 172.3(5)
F6 P1 F4 86.0(6)
F1 P1 F4 88.4(4)
F5 P1 F4 89.6(4)
F6 P1 F2 95.5(5)
F1 P1 F2 93.4(4)
F5 P1 F2 88.4(3)
F4 P1 F2 177.5(4)
F6 P1 F3 176.0(5)
F1 P1 F3 86.1(4)
F5 P1 F3 86.5(4)
F4 P1 F3 90.3(4)
F2 P1 F3 88.1(4)
F7 P2 F8 114.1(7)
F7 P2 F9 92.8(4)
F8 P2 F9 90.9(3)
F7 P2 F12 90.0(4)
F8 P2 F12 91.3(4)
F9 P2 F12 175.3(5)
F7 P2 F11 78.6(7)
F8 P2 F11 167.3(5)
F9 P2 F11 88.9(4)
F12 P2 F11 88.0(5)
F7 P2 F10 161.9(7)
F8 P2 F10 84.0(4)
F9 P2 F10 88.4(3)
F12 P2 F10 87.7(4)
F11 P2 F10 83.4(5)
N31 Cu1 N2 137.0(2)
N31 Cu1 N1 141.2(2)
N2 Cu1 N1 81.2(2)
N71 Cu2 N41 141.5(3)
N71 Cu2 N42 137.4(3)
N41 Cu2 N42 80.6(3)

loop_
_geom_bond_atom_site_label_1
_geom_bond_atom_site_label_2
_geom_bond_distance
C1 N1 1.360(8)
C1 C2 1.401(11)
C1 C30 1.458(10)
C2 C3 1.364(13)
C3 C4 1.330(12)
C4 C5 1.411(10)
C5 N1 1.335(9)
C5 O1 1.343(8)
C6 O1 1.454(8)
C6 C7 1.500(11)
C7 C8 1.488(11)
C8 C13 1.381(10)
C8 C9 1.417(11)
C9 C10 1.353(12)
C10 C11 1.416(13)
C11 O2 1.358(11)
C11 C12 1.346(14)
C12 C13 1.359(12)
C14 O2 1.382(16)
C14 C15 1.584(14)
C15 C16 1.432(15)
C16 C17 1.515(15)
C17 O3 1.319(17)
C18 C19 1.33(3)
C18 O3 1.379(10)
C18 C23 1.407(13)
C18 C83 1.407(13)
C18 C79 1.44(4)
C25 C24 1.25(2)
C25 O4 1.457(10)
C23 C22 1.38(3)
C24 C21 1.54(2)
C21 C22 1.37(4)
C21 C20 1.38(2)
C19 C20 1.42(3)
C85 C84 1.33(2)
C85 O4 1.457(10)
C83 C82 1.46(3)
C84 C81 1.45(3)
C81 C82 1.38(4)
C81 C80 1.45(3)
C80 C79 1.33(4)
C26 O4 1.304(11)
C26 N2 1.330(9)
C26 C27 1.409(12)
C27 C28 1.327(15)
C28 C29 1.386(14)
C29 C30 1.381(10)
C30 N2 1.351(10)
C31 N31 1.122(9)
C31 C32 1.454(10)
C41 N41 1.373(10)
C41 C42 1.384(12)
C41 C70 1.448(13)
C42 C43 1.371(15)
C43 C44 1.400(14)
C44 C45 1.398(12)
C45 N41 1.323(11)
C45 O41 1.374(10)
C46 O41 1.418(11)
C46 C47 1.516(13)
C47 C48 1.525(12)
C48 C53 1.385(11)
C48 C49 1.386(11)
C49 C50 1.354(12)
C50 C51 1.408(11)
C51 O42 1.338(9)
C51 C52 1.414(10)
C52 C53 1.384(11)
C54 O42 1.455(10)
C54 C55 1.503(11)
C55 C56 1.511(14)
C56 C57 1.519(13)
C57 O43 1.422(9)
C58 O43 1.346(8)
C58 C63 1.399(9)
C58 C59 1.404(10)
C59 C60 1.361(10)
C60 C61 1.387(9)
C61 C62 1.376(10)
C61 C64 1.500(11)
C62 C63 1.382(10)
C64 C65 1.504(13)
C65 O44 1.429(10)
C66 N42 1.336(11)
C66 O44 1.329(10)
C66 C67 1.402(11)
C67 C68 1.331(14)
C68 C69 1.383(14)
C69 C70 1.411(11)
C70 N42 1.337(10)
C71 N71 1.138(8)
C71 C72 1.439(9)
C95 Cl95 1.657(19)
C95 Cl96 1.80(2)
C97 Cl97 1.739(11)
C97 Cl99 1.759(11)
C97 Cl98 1.779(11)
N1 Cu1 2.033(5)
N2 Cu1 2.029(5)
N31 Cu1 1.866(6)
N41 Cu2 2.007(6)
N42 Cu2 2.051(6)
N71 Cu2 1.859(5)
F1 P1 1.551(7)
F2 P1 1.615(6)
F3 P1 1.629(6)
F4 P1 1.615(7)
F5 P1 1.552(6)
F6 P1 1.550(7)
F7 P2 1.484(9)
F8 P2 1.557(7)
F9 P2 1.588(5)
F10 P2 1.647(7)
F11 P2 1.630(9)
F12 P2 1.591(7)
